data_7010670
loop_
_publ_author_name
'Batsanov, Andrei S.'
'Goeta, Andr\'es E.'
'Howard, Judith A. K.'
'Hughes, Andrew K.'
'Malget, John M.'

_publ_section_title
;
 The synthesis of closo- and nido-(aminoalkyl)dicarbaboranes: a
 re-examination of contradictory literature reports, crystal structure
 of [7-{H3N(CH2)3}-7,8-C2B9H11]&#x00B7;NH2NH2&#x2020;
;
_journal_issue 12
_journal_name_full 'Journal of the Chemical Society, Dalton Transactions'
_journal_page_first 1820
_journal_paper_doi 10.1039/b102009i
_journal_year 2001
_chemical_formula_sum 'C18 H40 B9 N3 O3'
_chemical_formula_weight 443.82
_chemical_name_systematic
; 
? 
;
_space_group_IT_number 14
_symmetry_cell_setting monoclinic
_symmetry_space_group_name_Hall '-P 2yn'
_symmetry_space_group_name_H-M 'P 1 21/n 1'
_atom_sites_solution_hydrogens difmap
_atom_sites_solution_primary direct
_atom_sites_solution_secondary difmap
_audit_creation_method SHELXL-97
_cell_angle_alpha 90.00
_cell_angle_beta 103.43(1)
_cell_angle_gamma 90.00
_cell_formula_units_Z 4
_cell_length_a 9.430(2)
_cell_length_b 23.019(5)
_cell_length_c 12.140(3)
_cell_measurement_reflns_used 5510
_cell_measurement_temperature 100(2)
_cell_measurement_theta_max 27.5
_cell_measurement_theta_min 2.4
_cell_volume 2563.2(10)
_computing_cell_refinement 'Bruker SMART'
_computing_data_collection 'Bruker SMART'
_computing_data_reduction 'Bruker SHELXTL'
_computing_molecular_graphics 'Bruker SHELXTL'
_computing_publication_material 'Bruker SHELXTL'
_computing_structure_refinement 'SHELXL-97 (Sheldrick, 1997)'
_computing_structure_solution 'SHELXS-97 (Sheldrick, 1990)'
_diffrn_ambient_temperature 100(2)
_diffrn_detector_area_resol_mean 8
_diffrn_measured_fraction_theta_full 1.000
_diffrn_measured_fraction_theta_max 1.000
_diffrn_measurement_device_type 'SMART 1K CCD area detector'
_diffrn_measurement_method '\w scans'
_diffrn_radiation_monochromator graphite
_diffrn_radiation_source 'fine-focus sealed tube'
_diffrn_radiation_type MoK\a
_diffrn_radiation_wavelength 0.71073
_diffrn_reflns_av_R_equivalents 0.0665
_diffrn_reflns_av_sigmaI/netI 0.0567
_diffrn_reflns_limit_h_max 11
_diffrn_reflns_limit_h_min -12
_diffrn_reflns_limit_k_max 29
_diffrn_reflns_limit_k_min -29
_diffrn_reflns_limit_l_max 15
_diffrn_reflns_limit_l_min -15
_diffrn_reflns_number 23620
_diffrn_reflns_theta_full 27.50
_diffrn_reflns_theta_max 27.50
_diffrn_reflns_theta_min 1.77
_diffrn_standards_decay_% 0
_exptl_absorpt_coefficient_mu 0.070
_exptl_absorpt_correction_type none
_exptl_crystal_colour colourless
_exptl_crystal_density_diffrn 1.150
_exptl_crystal_density_method 'not measured'
_exptl_crystal_description plate
_exptl_crystal_F_000 952
_exptl_crystal_size_max 0.35
_exptl_crystal_size_mid 0.18
_exptl_crystal_size_min 0.05
_refine_diff_density_max 0.413
_refine_diff_density_min -0.457
_refine_diff_density_rms 0.049
_refine_ls_extinction_method none
_refine_ls_goodness_of_fit_ref 1.024
_refine_ls_hydrogen_treatment mixed
_refine_ls_matrix_type full
_refine_ls_number_parameters 366
_refine_ls_number_reflns 5890
_refine_ls_number_restraints 0
_refine_ls_restrained_S_all 1.024
_refine_ls_R_factor_all 0.0902
_refine_ls_R_factor_gt 0.0510
_refine_ls_shift/su_max 0.000
_refine_ls_shift/su_mean 0.000
_refine_ls_structure_factor_coef Fsqd
_refine_ls_weighting_details 'calc w=1/[\s^2^(Fo^2^)+(0.0483P)^2^+1.3743P] where P=(Fo^2^+2Fc^2^)/3'
_refine_ls_weighting_scheme calc
_refine_ls_wR_factor_gt 0.1106
_refine_ls_wR_factor_ref 0.1313
_reflns_number_gt 4005
_reflns_number_total 5890
_reflns_threshold_expression I>2\s(I)
_cod_data_source_file b102009i.txt
_cod_data_source_block 12b
_cod_depositor_comments
;
The following automatic conversions were performed:
'_symmetry_cell_setting' value 'Monoclinic' changed to 'monoclinic'
according to '/home/saulius/struct/CIF-dictionaries/cif_core.dic'
dictionary named 'cif_core.dic' version 2.4.1 from 2010-06-29.

Automatic conversion script
Id: cif_fix_enum 1527 2010-12-29 10:47:43Z saulius 
;
_cod_original_cell_volume 2563(1)
_cod_original_sg_symbol_H-M P2(1)/n
_cod_database_code 7010670

loop_
_symmetry_equiv_pos_as_xyz
'x, y, z'
'-x+1/2, y+1/2, -z+1/2'
'-x, -y, -z'
'x-1/2, -y-1/2, z-1/2'

loop_
_atom_site_label
_atom_site_type_symbol
_atom_site_fract_x
_atom_site_fract_y
_atom_site_fract_z
_atom_site_U_iso_or_equiv
_atom_site_adp_type
_atom_site_occupancy
_atom_site_symmetry_multiplicity
_atom_site_calc_flag
_atom_site_refinement_flags
_atom_site_disorder_assembly
_atom_site_disorder_group
O1 O 0.23264(15) 0.48218(6) 0.13143(11) 0.0294(3) Uani 1 1 d . . .
O2 O 0.27568(14) 0.57823(5) 0.34189(10) 0.0216(3) Uani 1 1 d . . .
O3 O 0.37439(16) 0.55939(6) 0.52371(11) 0.0314(3) Uani 1 1 d . . .
N1 N 0.45302(17) 0.47138(7) 0.25500(13) 0.0192(3) Uani 1 1 d . . .
H1N H 0.496(2) 0.4637(10) 0.325(2) 0.033(6) Uiso 1 1 d . . .
C1 C 0.57847(19) 0.38612(8) 0.11816(15) 0.0185(4) Uani 1 1 d . . .
H1 H 0.355(3) 0.3605(15) 0.102(3) 0.085(10) Uiso 1 1 d . . .
C2 C 0.5881(2) 0.33927(8) 0.21333(16) 0.0242(4) Uani 1 1 d . . .
H2 H 0.648(2) 0.3526(10) 0.2912(19) 0.034(6) Uiso 1 1 d . . .
C3 C 0.64700(19) 0.44524(8) 0.15331(15) 0.0200(4) Uani 1 1 d . . .
H31 H 0.6924 0.4598 0.0928 0.026 Uiso 1 1 d R . .
H32 H 0.7253 0.4405 0.2228 0.026 Uiso 1 1 d R . .
C4 C 0.5381(2) 0.49076(8) 0.17565(15) 0.0199(4) Uani 1 1 d . . .
H41 H 0.5921 0.5264 0.2059 0.026 Uiso 1 1 d R . .
H42 H 0.4705 0.5009 0.1029 0.026 Uiso 1 1 d R . .
C5 C 0.3075(2) 0.47001(8) 0.22683(15) 0.0200(4) Uani 1 1 d . . .
C6 C 0.30159(19) 0.54497(8) 0.42917(15) 0.0205(4) Uani 1 1 d . . .
C11 C 0.23287(19) 0.45086(8) 0.31814(15) 0.0202(4) Uani 1 1 d . . .
C12 C 0.23130(19) 0.48549(8) 0.41300(15) 0.0196(4) Uani 1 1 d . . .
C13 C 0.1541(2) 0.46610(9) 0.49140(16) 0.0240(4) Uani 1 1 d . . .
H13 H 0.1555 0.4884 0.5575 0.029 Uiso 1 1 d R . .
C14 C 0.0756(2) 0.41447(9) 0.47369(18) 0.0283(4) Uani 1 1 d . . .
H14 H 0.0203 0.4027 0.5259 0.034 Uiso 1 1 d R . .
C15 C 0.0777(2) 0.38016(9) 0.38026(18) 0.0286(5) Uani 1 1 d . . .
H15 H 0.0255 0.3445 0.3691 0.034 Uiso 1 1 d R . .
C16 C 0.1566(2) 0.39829(9) 0.30311(17) 0.0257(4) Uani 1 1 d . . .
H16 H 0.1587 0.3747 0.2393 0.031 Uiso 1 1 d R . .
B3 B 0.4498(2) 0.29468(9) 0.19563(17) 0.0204(4) Uani 1 1 d . . .
H3 H 0.412(2) 0.2729(9) 0.2653(18) 0.030(6) Uiso 1 1 d . . .
B4 B 0.3288(2) 0.31752(10) 0.06321(18) 0.0219(4) Uani 1 1 d . . .
H4 H 0.210(3) 0.3097(10) 0.0367(18) 0.037(6) Uiso 1 1 d . . .
B5 B 0.4262(2) 0.37952(9) 0.02445(19) 0.0229(4) Uani 1 1 d . . .
H5 H 0.371(2) 0.4178(10) -0.0229(18) 0.035(6) Uiso 1 1 d . . .
B6 B 0.7019(2) 0.33080(9) 0.12011(17) 0.0195(4) Uani 1 1 d . . .
H6 H 0.822(2) 0.3397(9) 0.1463(16) 0.023(5) Uiso 1 1 d . . .
B7 B 0.6171(2) 0.27001(9) 0.16633(18) 0.0209(4) Uani 1 1 d . . .
H7 H 0.686(2) 0.2388(9) 0.2201(16) 0.023(5) Uiso 1 1 d . . .
B8 B 0.4492(2) 0.25736(9) 0.06812(17) 0.0204(4) Uani 1 1 d . . .
H8 H 0.399(2) 0.2145(9) 0.0484(17) 0.028(6) Uiso 1 1 d . . .
B9 B 0.4319(2) 0.31179(9) -0.04240(17) 0.0207(4) Uani 1 1 d . . .
H9 H 0.376(2) 0.3017(9) -0.1310(18) 0.030(6) Uiso 1 1 d . . .
B10 B 0.5903(2) 0.35508(9) -0.00845(17) 0.0206(4) Uani 1 1 d . . .
H10 H 0.636(2) 0.3809(10) -0.0692(18) 0.034(6) Uiso 1 1 d . . .
B11 B 0.6070(2) 0.28015(9) 0.01941(17) 0.0210(4) Uani 1 1 d . . .
H11 H 0.664(2) 0.2524(9) -0.0301(17) 0.028(5) Uiso 1 1 d . . .
N2 N 0.46140(17) 0.66916(7) 0.38723(12) 0.0186(3) Uani 1 1 d . . .
H2N H 0.387(2) 0.6404(10) 0.3766(18) 0.030(6) Uiso 1 1 d . . .
C21 C 0.4887(2) 0.69128(9) 0.50545(15) 0.0278(5) Uani 1 1 d . . .
H211 H 0.5671 0.7202 0.5177 0.034(3) Uiso 1 1 d R . .
H212 H 0.5173 0.6589 0.5584 0.034(3) Uiso 1 1 d R . .
H213 H 0.3997 0.7093 0.5182 0.034(3) Uiso 1 1 d R . .
C22 C 0.4133(2) 0.71644(8) 0.30334(16) 0.0260(4) Uani 1 1 d . . .
H221 H 0.4911 0.7454 0.3104 0.035(4) Uiso 1 1 d R . .
H222 H 0.3257 0.7350 0.3176 0.035(4) Uiso 1 1 d R . .
H223 H 0.3912 0.7001 0.2267 0.035(4) Uiso 1 1 d R . .
C23 C 0.5918(2) 0.63870(9) 0.36634(18) 0.0291(5) Uani 1 1 d . . .
H231 H 0.5715 0.6252 0.2876 0.038(4) Uiso 1 1 d R . .
H232 H 0.6149 0.6053 0.4175 0.038(4) Uiso 1 1 d R . .
H233 H 0.6749 0.6654 0.3801 0.038(4) Uiso 1 1 d R . .
N3 N 0.03404(18) 0.58733(7) 0.16509(14) 0.0237(4) Uani 1 1 d . . .
H3N H 0.124(3) 0.5791(11) 0.207(2) 0.046(7) Uiso 1 1 d . . .
C31 C -0.0616(2) 0.53883(12) 0.1804(2) 0.0468(7) Uani 1 1 d . . .
H311 H -0.1602 0.5457 0.1343 0.072(5) Uiso 1 1 d R . .
H312 H -0.0647 0.5360 0.2603 0.072(5) Uiso 1 1 d R . .
H313 H -0.0235 0.5025 0.1565 0.072(5) Uiso 1 1 d R . .
C32 C 0.0425(3) 0.59163(11) 0.04559(19) 0.0409(6) Uani 1 1 d . . .
H321 H 0.0908 0.5570 0.0248 0.060(5) Uiso 1 1 d R . .
H322 H 0.0986 0.6263 0.0355 0.060(5) Uiso 1 1 d R . .
H323 H -0.0560 0.5946 -0.0029 0.060(5) Uiso 1 1 d R . .
C33 C -0.0180(4) 0.64235(12) 0.2051(2) 0.0770(12) Uani 1 1 d . . .
H331 H -0.1174 0.6504 0.1619 0.080(6) Uiso 1 1 d R . .
H332 H 0.0466 0.6741 0.1940 0.080(6) Uiso 1 1 d R . .
H333 H -0.0173 0.6391 0.2858 0.080(6) Uiso 1 1 d R . .

loop_
_atom_site_aniso_label
_atom_site_aniso_U_11
_atom_site_aniso_U_22
_atom_site_aniso_U_33
_atom_site_aniso_U_23
_atom_site_aniso_U_13
_atom_site_aniso_U_12
O1 0.0227(7) 0.0375(8) 0.0252(7) 0.0087(6) 0.0001(6) 0.0026(6)
O2 0.0236(7) 0.0183(7) 0.0201(6) 0.0023(5) -0.0001(5) -0.0015(5)
O3 0.0372(8) 0.0290(8) 0.0213(7) 0.0017(6) -0.0068(6) -0.0040(6)
N1 0.0190(8) 0.0208(8) 0.0170(8) 0.0017(6) 0.0029(6) 0.0011(6)
C1 0.0205(9) 0.0170(9) 0.0187(9) -0.0011(7) 0.0060(7) -0.0001(7)
C2 0.0315(11) 0.0221(10) 0.0210(9) -0.0003(8) 0.0100(8) -0.0019(8)
C3 0.0176(9) 0.0205(9) 0.0219(9) -0.0011(7) 0.0049(7) -0.0023(7)
C4 0.0214(9) 0.0176(9) 0.0210(9) 0.0010(7) 0.0058(7) -0.0014(7)
C5 0.0205(9) 0.0149(9) 0.0238(9) 0.0008(7) 0.0037(7) 0.0015(7)
C6 0.0168(9) 0.0220(9) 0.0223(9) 0.0010(7) 0.0039(7) 0.0038(7)
C11 0.0160(9) 0.0189(9) 0.0244(9) 0.0044(7) 0.0023(7) 0.0032(7)
C12 0.0152(9) 0.0199(9) 0.0221(9) 0.0053(7) 0.0011(7) 0.0042(7)
C13 0.0201(9) 0.0276(10) 0.0248(10) 0.0046(8) 0.0062(8) 0.0056(8)
C14 0.0215(10) 0.0316(11) 0.0339(11) 0.0117(9) 0.0106(8) 0.0007(8)
C15 0.0235(10) 0.0214(10) 0.0397(12) 0.0083(9) 0.0047(9) -0.0013(8)
C16 0.0243(10) 0.0213(10) 0.0308(10) 0.0024(8) 0.0053(8) 0.0004(8)
B3 0.0208(11) 0.0222(11) 0.0180(10) 0.0003(8) 0.0041(8) -0.0007(8)
B4 0.0203(11) 0.0204(11) 0.0245(11) 0.0044(8) 0.0038(8) 0.0005(8)
B5 0.0215(11) 0.0173(10) 0.0303(12) 0.0001(9) 0.0071(9) -0.0022(8)
B6 0.0195(10) 0.0194(10) 0.0185(10) 0.0000(8) 0.0024(8) 0.0001(8)
B7 0.0208(11) 0.0182(10) 0.0213(10) 0.0025(8) 0.0000(8) 0.0011(8)
B8 0.0229(11) 0.0186(10) 0.0185(10) -0.0010(8) 0.0025(8) -0.0004(8)
B9 0.0215(11) 0.0220(11) 0.0170(10) 0.0005(8) 0.0010(8) -0.0021(8)
B10 0.0215(10) 0.0232(11) 0.0168(10) 0.0008(8) 0.0042(8) -0.0010(8)
B11 0.0234(11) 0.0201(11) 0.0200(10) -0.0028(8) 0.0060(8) -0.0004(8)
N2 0.0181(8) 0.0192(8) 0.0180(7) -0.0002(6) 0.0030(6) -0.0005(6)
C21 0.0346(12) 0.0295(11) 0.0180(9) -0.0034(8) 0.0039(8) -0.0061(9)
C22 0.0307(11) 0.0233(10) 0.0233(10) 0.0025(8) 0.0050(8) 0.0052(8)
C23 0.0225(10) 0.0270(11) 0.0384(12) 0.0036(9) 0.0083(9) 0.0046(8)
N3 0.0225(9) 0.0193(8) 0.0244(8) -0.0029(6) -0.0044(7) 0.0031(6)
C31 0.0198(11) 0.0603(17) 0.0610(16) 0.0317(13) 0.0109(10) 0.0023(11)
C32 0.0397(13) 0.0516(15) 0.0374(12) 0.0221(11) 0.0210(10) 0.0215(11)
C33 0.121(3) 0.0471(17) 0.0366(14) -0.0218(12) -0.0342(16) 0.0516(18)

loop_
_atom_type_symbol
_atom_type_description
_atom_type_scat_dispersion_real
_atom_type_scat_dispersion_imag
_atom_type_scat_source
C C 0.0033 0.0016 'International Tables Vol C Tables 4.2.6.8 and 6.1.1.4'
H H 0.0000 0.0000 'International Tables Vol C Tables 4.2.6.8 and 6.1.1.4'
B B 0.0013 0.0007 'International Tables Vol C Tables 4.2.6.8 and 6.1.1.4'
N N 0.0061 0.0033 'International Tables Vol C Tables 4.2.6.8 and 6.1.1.4'
O O 0.0106 0.0060 'International Tables Vol C Tables 4.2.6.8 and 6.1.1.4'

loop_
_geom_angle_atom_site_label_1
_geom_angle_atom_site_label_2
_geom_angle_atom_site_label_3
_geom_angle
_geom_angle_site_symmetry_1
_geom_angle_site_symmetry_3
_geom_angle_publ_flag
C5 N1 C4 121.87(15) . . ?
C3 C1 C2 117.37(15) . . ?
C3 C1 B5 121.99(15) . . ?
C2 C1 B5 110.09(15) . . ?
C3 C1 B6 114.53(15) . . ?
C2 C1 B6 63.75(12) . . ?
B5 C1 B6 115.26(15) . . ?
C3 C1 B10 120.62(15) . . ?
C2 C1 B10 111.57(15) . . ?
B5 C1 B10 64.17(12) . . ?
B6 C1 B10 61.42(11) . . ?
C1 C2 B3 115.30(15) . . ?
C1 C2 B7 112.10(14) . . ?
B3 C2 B7 64.00(13) . . ?
C1 C2 B6 62.43(12) . . ?
B3 C2 B6 115.95(15) . . ?
B7 C2 B6 61.06(12) . . ?
C1 C3 C4 113.66(15) . . ?
N1 C4 C3 113.64(15) . . ?
O1 C5 N1 124.21(18) . . ?
O1 C5 C11 119.33(17) . . ?
N1 C5 C11 116.45(15) . . ?
O3 C6 O2 124.30(18) . . ?
O3 C6 C12 119.63(16) . . ?
O2 C6 C12 116.01(15) . . ?
C16 C11 C12 119.71(17) . . ?
C16 C11 C5 118.05(17) . . ?
C12 C11 C5 122.14(16) . . ?
C13 C12 C11 118.91(17) . . ?
C13 C12 C6 118.79(17) . . ?
C11 C12 C6 122.16(16) . . ?
C14 C13 C12 120.66(19) . . ?
C15 C14 C13 120.38(19) . . ?
C14 C15 C16 119.48(19) . . ?
C15 C16 C11 120.80(19) . . ?
C2 B3 B8 105.09(15) . . ?
C2 B3 B7 60.78(12) . . ?
B8 B3 B7 59.70(12) . . ?
C2 B3 B4 104.62(15) . . ?
B8 B3 B4 59.57(12) . . ?
B7 B3 B4 108.50(15) . . ?
B8 B4 B9 61.16(12) . . ?
B8 B4 B5 105.19(15) . . ?
B9 B4 B5 58.64(12) . . ?
B8 B4 B3 58.81(11) . . ?
B9 B4 B3 106.19(15) . . ?
B5 B4 B3 101.80(15) . . ?
C1 B5 B9 106.84(15) . . ?
C1 B5 B10 60.74(12) . . ?
B9 B5 B10 59.72(12) . . ?
C1 B5 B4 108.12(15) . . ?
B9 B5 B4 59.75(12) . . ?
B10 B5 B4 109.18(15) . . ?
C1 B6 C2 53.82(11) . . ?
C1 B6 B10 59.29(11) . . ?
C2 B6 B10 102.06(15) . . ?
C1 B6 B7 103.63(14) . . ?
C2 B6 B7 59.31(12) . . ?
B10 B6 B7 108.16(15) . . ?
C1 B6 B11 104.22(14) . . ?
C2 B6 B11 103.48(15) . . ?
B10 B6 B11 59.68(12) . . ?
B7 B6 B11 60.34(12) . . ?
C2 B7 B6 59.64(12) . . ?
C2 B7 B8 100.84(14) . . ?
B6 B7 B8 108.44(14) . . ?
C2 B7 B11 103.49(14) . . ?
B6 B7 B11 60.03(12) . . ?
B8 B7 B11 61.01(12) . . ?
C2 B7 B3 55.22(11) . . ?
B6 B7 B3 107.28(15) . . ?
B8 B7 B3 59.62(12) . . ?
B11 B7 B3 108.28(14) . . ?
B3 B8 B7 60.68(12) . . ?
B3 B8 B4 61.62(12) . . ?
B7 B8 B4 110.95(15) . . ?
B3 B8 B11 108.10(15) . . ?
B7 B8 B11 59.73(12) . . ?
B4 B8 B11 109.33(15) . . ?
B3 B8 B9 107.03(15) . . ?
B7 B8 B9 107.29(15) . . ?
B4 B8 B9 59.46(12) . . ?
B11 B8 B9 59.75(12) . . ?
B10 B9 B5 60.49(12) . . ?
B10 B9 B4 111.32(15) . . ?
B5 B9 B4 61.61(13) . . ?
B10 B9 B11 59.08(12) . . ?
B5 B9 B11 106.76(14) . . ?
B4 B9 B11 109.28(14) . . ?
B10 B9 B8 106.93(14) . . ?
B5 B9 B8 106.09(15) . . ?
B4 B9 B8 59.38(12) . . ?
B11 B9 B8 59.77(12) . . ?
C1 B10 B11 104.90(14) . . ?
C1 B10 B6 59.28(11) . . ?
B11 B10 B6 60.59(12) . . ?
C1 B10 B9 102.50(14) . . ?
B11 B10 B9 61.57(12) . . ?
B6 B10 B9 109.15(15) . . ?
C1 B10 B5 55.09(11) . . ?
B11 B10 B5 108.16(15) . . ?
B6 B10 B5 105.91(15) . . ?
B9 B10 B5 59.79(12) . . ?
B10 B11 B6 59.73(12) . . ?
B10 B11 B7 107.64(15) . . ?
B6 B11 B7 59.63(12) . . ?
B10 B11 B9 59.36(12) . . ?
B6 B11 B9 106.74(15) . . ?
B7 B11 B9 107.50(15) . . ?
B10 B11 B8 107.73(15) . . ?
B6 B11 B8 106.74(15) . . ?
B7 B11 B8 59.26(12) . . ?
B9 B11 B8 60.48(12) . . ?
C23 N2 C22 111.17(15) . . ?
C23 N2 C21 111.16(15) . . ?
C22 N2 C21 111.52(15) . . ?
C31 N3 C32 110.44(18) . . ?
C31 N3 C33 110.3(2) . . ?
C32 N3 C33 111.30(19) . . ?

loop_
_geom_bond_atom_site_label_1
_geom_bond_atom_site_label_2
_geom_bond_distance
_geom_bond_site_symmetry_2
_geom_bond_publ_flag
O1 C5 1.240(2) . ?
O2 C6 1.284(2) . ?
O3 C6 1.238(2) . ?
N1 C5 1.335(2) . ?
N1 C4 1.459(2) . ?
C1 C3 1.524(2) . ?
C1 C2 1.568(3) . ?
C1 B5 1.619(3) . ?
C1 B6 1.722(3) . ?
C1 B10 1.722(3) . ?
C2 B3 1.634(3) . ?
C2 B7 1.736(3) . ?
C2 B6 1.742(3) . ?
C3 C4 1.535(3) . ?
C5 C11 1.510(3) . ?
C6 C12 1.514(3) . ?
C11 C16 1.398(3) . ?
C11 C12 1.403(3) . ?
C12 C13 1.399(3) . ?
C13 C14 1.390(3) . ?
C14 C15 1.386(3) . ?
C15 C16 1.389(3) . ?
B3 B8 1.769(3) . ?
B3 B7 1.788(3) . ?
B3 B4 1.820(3) . ?
B4 B8 1.783(3) . ?
B4 B9 1.785(3) . ?
B4 B5 1.817(3) . ?
B5 B9 1.764(3) . ?
B5 B10 1.776(3) . ?
B6 B10 1.759(3) . ?
B6 B7 1.767(3) . ?
B6 B11 1.774(3) . ?
B7 B8 1.771(3) . ?
B7 B11 1.779(3) . ?
B8 B11 1.802(3) . ?
B8 B9 1.815(3) . ?
B9 B10 1.763(3) . ?
B9 B11 1.802(3) . ?
B10 B11 1.758(3) . ?
N2 C23 1.487(2) . ?
N2 C22 1.488(2) . ?
N2 C21 1.488(2) . ?
N3 C31 1.474(3) . ?
N3 C32 1.475(3) . ?
N3 C33 1.481(3) . ?

loop_
_geom_hbond_atom_site_label_D
_geom_hbond_atom_site_label_H
_geom_hbond_atom_site_label_A
_geom_hbond_distance_DH
_geom_hbond_distance_HA
_geom_hbond_distance_DA
_geom_hbond_angle_DHA
_geom_hbond_site_symmetry_A
N1 H1N O3 0.87(2) 2.03(2) 2.887(2) 170(2) 3_666
N2 H2N O2 0.95(2) 1.77(2) 2.702(2) 167(2) .
N3 H3N O2 0.90(3) 1.91(3) 2.751(2) 155(2) .
